data_7035653
loop_
_publ_author_name
'Visinescu, Diana'
'Alexandru, Maria-Gabriela'
'Madalan, Augustin M.'
'Pichon, C\'eline'
'Duhayon, Carine'
'Sutter, Jean-Pascal'
'Andruh, Marius'

_publ_section_title
;
 Magneto-structural variety of new 3d-4f-4(5)d heterotrimetallic
 complexes.
;
_journal_issue 38
_journal_name_full 'Dalton transactions (Cambridge, England : 2003)'
_journal_page_first 16713
_journal_page_last 16727
_journal_paper_doi 10.1039/c5dt01738f
_journal_volume 44
_journal_year 2015
_chemical_absolute_configuration ad
_chemical_formula_sum 'C29 H35 Cu Dy Mo N11 O10'
_chemical_formula_weight 1019.66
_chemical_name_systematic
;
 ?
;
_chemical_properties_physical Photo-sensitive
_space_group_crystal_system monoclinic
_space_group_IT_number 4
_space_group_name_Hall 'P 2yb'
_space_group_name_H-M_alt 'P 1 21 1'
_symmetry_space_group_name_Hall 'P 2yb'
_symmetry_space_group_name_H-M 'P 1 21 1'
_atom_sites_solution_hydrogens mixed
_audit_creation_method SHELXL-2014
_audit_update_record
;
2015-06-15 deposited with the CCDC.
2015-07-06 downloaded from the CCDC.
;
_cell_angle_alpha 90
_cell_angle_beta 96.115(4)
_cell_angle_gamma 90
_cell_formula_units_Z 2
_cell_length_a 9.0527(5)
_cell_length_b 20.2580(8)
_cell_length_c 10.3391(5)
_cell_measurement_reflns_used 32240
_cell_measurement_temperature 173(2)
_cell_measurement_theta_max 32.51
_cell_measurement_theta_min 2.22
_cell_volume 1885.29(16)
_computing_cell_refinement X-Area
_computing_data_collection X-Area
_computing_data_reduction X-Area
_computing_molecular_graphics 'Diamond 3.2 (Branderburg, 2014)'
_computing_publication_material 'WinGX (Farrugia, 2013)'
_computing_structure_refinement 'SHELXL-2014 (Sheldrick, 2014)'
_computing_structure_solution 'SHELXS-2014 (Sheldrick, 2014)'
_diffrn_ambient_temperature 173(2)
_diffrn_measured_fraction_theta_full 0.988
_diffrn_measured_fraction_theta_max 0.989
_diffrn_measurement_device_type 'STOE IPDS II'
_diffrn_measurement_method 'omega scans'
_diffrn_radiation_type MoK\a
_diffrn_radiation_wavelength 0.71073
_diffrn_reflns_av_R_equivalents 0.0495
_diffrn_reflns_av_unetI/netI 0.0514
_diffrn_reflns_laue_measured_fraction_full 0.988
_diffrn_reflns_laue_measured_fraction_max 0.989
_diffrn_reflns_limit_h_max 11
_diffrn_reflns_limit_h_min -11
_diffrn_reflns_limit_k_max 25
_diffrn_reflns_limit_k_min -25
_diffrn_reflns_limit_l_max 12
_diffrn_reflns_limit_l_min -13
_diffrn_reflns_number 19278
_diffrn_reflns_point_group_measured_fraction_full 0.961
_diffrn_reflns_point_group_measured_fraction_max 0.960
_diffrn_reflns_theta_full 25.242
_diffrn_reflns_theta_max 26.992
_diffrn_reflns_theta_min 2.476
_diffrn_source 'fine-focus sealed tube'
_exptl_absorpt_coefficient_mu 2.915
_exptl_absorpt_correction_T_max 0.5013
_exptl_absorpt_correction_T_min 0.3924
_exptl_absorpt_correction_type multi-scan
_exptl_absorpt_process_details
;
[c.f. r.h. blessing, acta cryst. (1995), a51, 33-38]
;
_exptl_crystal_colour brown
_exptl_crystal_density_diffrn 1.796
_exptl_crystal_description prism
_exptl_crystal_F_000 1006
_exptl_crystal_preparation 'Magnetic properties'
_exptl_crystal_size_max 0.25
_exptl_crystal_size_mid 0.1
_exptl_crystal_size_min 0.1
_refine_diff_density_max 0.912
_refine_diff_density_min -0.949
_refine_diff_density_rms 0.092
_refine_ls_abs_structure_details
;
 Flack x determined using 3008 quotients [(I+)-(I-)]/[(I+)+(I-)]
 (Parsons, Flack and Wagner, Acta Cryst. B69 (2013) 249-259).
;
_refine_ls_abs_structure_Flack -0.007(7)
_refine_ls_extinction_method none
_refine_ls_goodness_of_fit_ref 0.977
_refine_ls_hydrogen_treatment mixed
_refine_ls_matrix_type full
_refine_ls_number_parameters 503
_refine_ls_number_reflns 7897
_refine_ls_number_restraints 7
_refine_ls_restrained_S_all 0.977
_refine_ls_R_factor_all 0.0378
_refine_ls_R_factor_gt 0.0316
_refine_ls_shift/su_max 0.000
_refine_ls_shift/su_mean 0.000
_refine_ls_structure_factor_coef Fsqd
_refine_ls_weighting_details 'w=1/[\s^2^(Fo^2^)+(0.0342P)^2^] where P=(Fo^2^+2Fc^2^)/3'
_refine_ls_weighting_scheme calc
_refine_ls_wR_factor_gt 0.0652
_refine_ls_wR_factor_ref 0.0666
_reflns_Friedel_coverage 0.886
_reflns_friedel_fraction_full 0.932
_reflns_friedel_fraction_max 0.928
_reflns_number_gt 7082
_reflns_number_total 7897
_reflns_threshold_expression 'I > 2\s(I)'
_cod_data_source_file c5dt01738f2.cif
_cod_data_source_block Compound_10
_cod_depositor_comments 'Adding full bibliography for 7035647--7035658.cif.'
_cod_database_code 7035653
_shelx_space_group_comment
;
The symmetry employed for this shelxl refinement is uniquely defined
by the following loop, which should always be used as a source of
symmetry information in preference to the above space-group names.
They are only intended as comments.
;
_shelxl_version_number 2014-3

loop_
_space_group_symop_operation_xyz
'x, y, z'
'-x, y+1/2, -z'

loop_
_atom_site_label
_atom_site_type_symbol
_atom_site_fract_x
_atom_site_fract_y
_atom_site_fract_z
_atom_site_U_iso_or_equiv
_atom_site_adp_type
_atom_site_occupancy
_atom_site_site_symmetry_order
_atom_site_calc_flag
_atom_site_refinement_flags_posn
_atom_site_refinement_flags_adp
C1 C 0.6901(10) 0.3569(5) 0.8228(9) 0.043(2) Uani 1 1 d . .
H1A H 0.6507 0.3876 0.7543 0.065 Uiso 1 1 calc R U
H1B H 0.7257 0.3819 0.9012 0.065 Uiso 1 1 calc R U
H1C H 0.7725 0.3317 0.7931 0.065 Uiso 1 1 calc R U
C2 C 0.6142(10) 0.2657(4) 0.9481(8) 0.0330(18) Uani 1 1 d . .
C3 C 0.7454(11) 0.2644(5) 1.0305(9) 0.045(2) Uani 1 1 d . .
H3 H 0.8204 0.2965 1.0223 0.054 Uiso 1 1 calc R U
C4 C 0.7662(13) 0.2154(6) 1.1259(10) 0.054(3) Uani 1 1 d . .
H4 H 0.8562 0.2142 1.1821 0.065 Uiso 1 1 calc R U
C5 C 0.6576(13) 0.1687(5) 1.1395(9) 0.052(2) Uani 1 1 d . .
H5 H 0.6739 0.1357 1.2049 0.062 Uiso 1 1 calc R U
C6 C 0.5234(12) 0.1694(5) 1.0576(8) 0.040(2) Uani 1 1 d . .
C7 C 0.5019(9) 0.2179(4) 0.9599(7) 0.0303(17) Uani 1 1 d . .
C8 C 0.4122(14) 0.1199(4) 1.0818(8) 0.049(3) Uani 1 1 d . .
H8 H 0.4395 0.0877 1.1467 0.059 Uiso 1 1 calc R U
C9 C 0.172(2) 0.0646(9) 1.0490(14) 0.115(8) Uani 1 1 d . .
H9 H 0.1823 0.0315 0.9788 0.138 Uiso 1 1 calc R U
C9A C 0.1934(17) 0.0269(7) 1.1609(15) 0.081(4) Uani 1 1 d . .
H9A1 H 0.2973 0.0126 1.1746 0.121 Uiso 1 1 calc R U
H9A2 H 0.1698 0.0532 1.2355 0.121 Uiso 1 1 calc R U
H9A3 H 0.1284 -0.0119 1.1519 0.121 Uiso 1 1 calc R U
C10 C 0.0189(17) 0.0900(8) 1.0151(19) 0.090(5) Uani 1 1 d . .
H10A H -0.0494 0.0523 0.9952 0.108 Uiso 1 1 calc R U
H10B H -0.0135 0.1136 1.0910 0.108 Uiso 1 1 calc R U
C11 C -0.1119(12) 0.1464(5) 0.8318(12) 0.052(3) Uani 1 1 d . .
H11 H -0.1994 0.1247 0.8525 0.063 Uiso 1 1 calc R U
C12 C -0.1257(11) 0.1893(5) 0.7233(10) 0.046(2) Uani 1 1 d . .
C13 C -0.2599(11) 0.1870(6) 0.6365(13) 0.062(3) Uani 1 1 d . .
H13 H -0.3393 0.1598 0.6578 0.074 Uiso 1 1 calc R U
C14 C -0.2769(12) 0.2225(7) 0.5254(13) 0.060(3) Uani 1 1 d . .
H14 H -0.3675 0.2201 0.4701 0.072 Uiso 1 1 calc R U
C15 C -0.1620(11) 0.2626(6) 0.4915(11) 0.052(3) Uani 1 1 d . .
H15 H -0.1727 0.2865 0.4120 0.062 Uiso 1 1 calc R U
C16 C -0.0311(10) 0.2674(5) 0.5755(9) 0.0369(19) Uani 1 1 d . .
C17 C -0.0115(9) 0.2325(4) 0.6919(8) 0.0332(18) Uani 1 1 d . .
C18 C 0.0889(10) 0.3298(6) 0.4226(8) 0.047(3) Uani 1 1 d . .
H18A H 0.1785 0.3562 0.4160 0.071 Uiso 1 1 calc R U
H18B H 0.0871 0.2925 0.3620 0.071 Uiso 1 1 calc R U
H18C H 0.0008 0.3573 0.4007 0.071 Uiso 1 1 calc R U
C19 C 0.4671(8) 0.4043(4) 0.5012(7) 0.0236(15) Uani 1 1 d . .
C20 C 0.7534(9) 0.4389(4) 0.4943(8) 0.0296(17) Uani 1 1 d . .
C21 C 0.7418(10) 0.4282(4) 0.2480(8) 0.0357(18) Uani 1 1 d . .
C22 C 0.3318(10) 0.4889(5) 0.3248(8) 0.0341(18) Uani 1 1 d . .
C23 C 0.5409(9) 0.5303(4) 0.5112(8) 0.0308(17) Uani 1 1 d . .
C24 C 0.4920(10) 0.3653(4) 0.2764(8) 0.0313(17) Uani 1 1 d . .
C25 C 0.6672(9) 0.5525(4) 0.3103(7) 0.0291(16) Uani 1 1 d . .
C26 C 0.4991(11) 0.4789(4) 0.1506(8) 0.0374(19) Uani 1 1 d . .
C27 C 0.1059(12) 0.5519(5) 0.6102(11) 0.052(3) Uani 1 1 d . .
C28 C -0.0037(15) 0.5839(5) 0.5167(13) 0.061(3) Uani 1 1 d . .
H28A H -0.0048 0.5622 0.4320 0.091 Uiso 1 1 calc R U
H28B H 0.0223 0.6305 0.5083 0.091 Uiso 1 1 calc R U
H28C H -0.1023 0.5804 0.5472 0.091 Uiso 1 1 calc R U
Cu1 Cu 0.20162(12) 0.17389(5) 0.88501(10) 0.0365(2) Uani 1 1 d . .
Dy1 Dy 0.30096(3) 0.31821(2) 0.75597(3) 0.02323(8) Uani 1 1 d . .
N1 N 0.2814(12) 0.1166(4) 1.0224(7) 0.056(2) Uani 1 1 d . .
N2 N 0.0088(11) 0.1343(4) 0.9044(8) 0.049(2) Uani 1 1 d . .
N3 N 0.4104(8) 0.3721(4) 0.5744(6) 0.0298(15) Uani 1 1 d . .
N4 N 0.8502(8) 0.4269(4) 0.5707(7) 0.0371(16) Uani 1 1 d . .
N5 N 0.8366(10) 0.4119(5) 0.1896(8) 0.051(2) Uani 1 1 d . .
N6 N 0.2089(10) 0.5022(4) 0.3046(9) 0.052(2) Uani 1 1 d . .
N7 N 0.5341(10) 0.5690(4) 0.5913(7) 0.0448(19) Uani 1 1 d . .
N8 N 0.4490(8) 0.3161(5) 0.2324(6) 0.0412(14) Uani 1 1 d . .
N9 N 0.7211(10) 0.6023(4) 0.2849(7) 0.0377(17) Uani 1 1 d . .
N10 N 0.4649(13) 0.4877(5) 0.0426(8) 0.057(3) Uani 1 1 d . .
N11 N 0.1911(13) 0.5286(5) 0.6822(12) 0.076(3) Uani 1 1 d . .
O1 O 0.5739(5) 0.3120(3) 0.8523(4) 0.0318(11) Uani 1 1 d . .
O2 O 0.3799(7) 0.2239(3) 0.8783(5) 0.0316(12) Uani 1 1 d . .
O1W O 0.2681(7) 0.3340(3) 0.9802(5) 0.0407(16) Uani 1 1 d D .
O3 O 0.1171(7) 0.2405(3) 0.7688(6) 0.0323(14) Uani 1 1 d . .
O2W O 0.0820(8) 0.3867(3) 0.7653(7) 0.0404(17) Uani 1 1 d . .
O4 O 0.0893(6) 0.3055(3) 0.5524(5) 0.0350(14) Uani 1 1 d . .
O3W O 0.3817(7) 0.4294(3) 0.8083(6) 0.0357(13) Uani 1 1 d . .
O4W O 0.3738(7) 0.2345(3) 0.6153(5) 0.0303(12) Uani 1 1 d D .
O5W O 0.3296(9) 0.1998(3) 0.3593(6) 0.0444(15) Uani 1 1 d D .
O6W O 0.0909(8) 0.4286(4) 1.0569(8) 0.060(2) Uani 1 1 d . .
Mo1 Mo 0.56280(7) 0.46063(3) 0.35409(5) 0.02343(14) Uani 1 1 d . .
H1W H 0.323(9) 0.324(7) 1.049(6) 0.06(3) Uiso 1 1 d D .
H2W H 0.205(11) 0.363(5) 0.993(13) 0.08(4) Uiso 1 1 d D .
H7W H 0.376(11) 0.232(6) 0.5336(17) 0.04(3) Uiso 1 1 d D .
H8W H 0.351(11) 0.198(3) 0.650(9) 0.04(3) Uiso 1 1 d D .
H9W H 0.383(9) 0.166(3) 0.351(10) 0.04(3) Uiso 1 1 d D .
H10W H 0.363(15) 0.233(4) 0.322(12) 0.09(5) Uiso 1 1 d D .

loop_
_atom_site_aniso_label
_atom_site_aniso_U_11
_atom_site_aniso_U_22
_atom_site_aniso_U_33
_atom_site_aniso_U_23
_atom_site_aniso_U_13
_atom_site_aniso_U_12
C1 0.035(5) 0.041(5) 0.053(5) 0.009(4) 0.002(4) -0.010(4)
C2 0.037(5) 0.035(4) 0.027(4) -0.001(3) 0.002(3) 0.010(4)
C3 0.045(5) 0.050(6) 0.037(5) -0.006(4) -0.008(4) 0.010(4)
C4 0.064(7) 0.052(6) 0.041(5) 0.004(5) -0.014(5) 0.023(5)
C5 0.074(7) 0.039(5) 0.041(5) 0.009(4) -0.002(5) 0.015(5)
C6 0.070(7) 0.025(4) 0.024(4) 0.001(3) 0.000(4) 0.010(4)
C7 0.045(5) 0.023(4) 0.024(4) 0.000(3) 0.006(3) 0.008(3)
C8 0.101(9) 0.021(4) 0.026(4) 0.006(3) 0.008(5) 0.002(5)
C9 0.176(18) 0.103(12) 0.058(8) 0.055(8) -0.029(9) -0.096(13)
C9A 0.091(10) 0.055(8) 0.099(10) 0.014(7) 0.021(8) -0.007(7)
C10 0.070(9) 0.073(10) 0.131(13) 0.047(10) 0.030(9) 0.004(8)
C11 0.040(6) 0.041(5) 0.082(7) -0.016(5) 0.031(5) -0.013(4)
C12 0.046(5) 0.040(5) 0.056(5) -0.013(4) 0.028(4) -0.016(4)
C13 0.034(5) 0.061(7) 0.092(9) -0.024(7) 0.014(5) -0.015(5)
C14 0.036(6) 0.070(8) 0.073(8) -0.009(7) 0.002(5) -0.010(5)
C15 0.035(5) 0.061(7) 0.058(6) -0.019(5) 0.002(4) -0.001(5)
C16 0.028(4) 0.034(4) 0.049(5) -0.014(4) 0.005(4) 0.002(3)
C17 0.033(4) 0.027(4) 0.043(5) -0.016(3) 0.013(4) -0.006(3)
C18 0.039(4) 0.068(9) 0.033(4) 0.000(4) -0.002(3) 0.005(5)
C19 0.031(4) 0.021(3) 0.019(3) -0.004(3) 0.004(3) -0.005(3)
C20 0.031(4) 0.031(4) 0.027(4) 0.003(3) 0.009(3) 0.000(3)
C21 0.046(5) 0.033(4) 0.029(4) -0.006(3) 0.006(4) -0.001(3)
C22 0.032(5) 0.036(4) 0.033(4) -0.005(4) -0.002(3) 0.006(4)
C23 0.037(4) 0.026(4) 0.029(4) -0.009(3) 0.006(3) -0.003(3)
C24 0.047(5) 0.020(3) 0.029(4) 0.001(3) 0.008(3) -0.001(3)
C25 0.038(4) 0.025(4) 0.025(4) 0.000(3) 0.004(3) -0.004(3)
C26 0.058(6) 0.029(4) 0.023(4) -0.001(3) -0.004(4) -0.008(4)
C27 0.060(6) 0.034(5) 0.058(6) 0.015(5) -0.016(5) -0.007(5)
C28 0.058(6) 0.052(7) 0.069(7) 0.025(6) -0.010(5) -0.001(6)
Cu1 0.0534(7) 0.0262(5) 0.0323(5) 0.0022(4) 0.0162(4) -0.0084(5)
Dy1 0.02878(15) 0.01978(13) 0.02143(13) -0.00039(17) 0.00413(10) -0.00121(18)
N1 0.099(7) 0.040(5) 0.028(4) 0.008(3) -0.001(4) -0.021(5)
N2 0.068(6) 0.030(4) 0.056(5) 0.000(3) 0.043(4) -0.013(4)
N3 0.038(4) 0.029(4) 0.023(3) -0.001(3) 0.007(3) -0.002(3)
N4 0.033(4) 0.041(4) 0.038(4) 0.002(3) 0.006(3) 0.000(3)
N5 0.050(5) 0.065(6) 0.040(4) -0.007(4) 0.016(4) 0.003(4)
N6 0.053(5) 0.044(5) 0.056(5) -0.005(4) -0.006(4) 0.010(4)
N7 0.055(5) 0.045(5) 0.036(4) -0.011(3) 0.012(4) -0.008(4)
N8 0.061(4) 0.027(3) 0.036(3) -0.003(4) 0.007(3) -0.002(5)
N9 0.056(5) 0.027(3) 0.031(3) -0.001(3) 0.009(3) -0.002(3)
N10 0.103(8) 0.037(5) 0.028(4) 0.001(4) -0.010(5) -0.022(5)
N11 0.085(8) 0.045(6) 0.089(8) 0.015(5) -0.033(6) -0.010(5)
O1 0.036(3) 0.028(3) 0.031(2) 0.006(3) 0.0013(19) 0.000(3)
O2 0.043(3) 0.023(3) 0.029(3) 0.003(2) 0.002(2) -0.001(2)
O1W 0.050(4) 0.047(5) 0.025(3) -0.008(2) 0.004(2) 0.009(3)
O3 0.032(3) 0.023(3) 0.042(3) -0.002(3) 0.006(3) -0.005(2)
O2W 0.042(4) 0.033(3) 0.045(4) -0.016(3) -0.007(3) 0.005(3)
O4 0.033(3) 0.032(4) 0.039(3) -0.003(2) 0.001(2) -0.002(2)
O3W 0.049(4) 0.025(3) 0.031(3) -0.001(2) -0.005(3) 0.001(3)
O4W 0.041(3) 0.025(3) 0.026(3) 0.000(2) 0.011(3) 0.005(2)
O5W 0.067(5) 0.030(3) 0.036(3) -0.003(3) 0.007(3) 0.003(3)
O6W 0.050(4) 0.066(5) 0.064(5) -0.022(4) 0.012(3) 0.003(4)
Mo1 0.0333(3) 0.0172(3) 0.0199(3) -0.0003(2) 0.0032(2) -0.0016(2)

loop_
_atom_type_symbol
_atom_type_description
_atom_type_scat_dispersion_real
_atom_type_scat_dispersion_imag
_atom_type_scat_source
C C 0.0033 0.0016 'International Tables Vol C Tables 4.2.6.8 and 6.1.1.4'
H H 0.0000 0.0000 'International Tables Vol C Tables 4.2.6.8 and 6.1.1.4'
Cu Cu 0.3201 1.2651 'International Tables Vol C Tables 4.2.6.8 and 6.1.1.4'
Dy Dy -0.1892 4.4098 'International Tables Vol C Tables 4.2.6.8 and 6.1.1.4'
N N 0.0061 0.0033 'International Tables Vol C Tables 4.2.6.8 and 6.1.1.4'
O O 0.0106 0.0060 'International Tables Vol C Tables 4.2.6.8 and 6.1.1.4'
Mo Mo -1.6832 0.6857 'International Tables Vol C Tables 4.2.6.8 and 6.1.1.4'

loop_
_geom_angle_atom_site_label_1
_geom_angle_atom_site_label_2
_geom_angle_atom_site_label_3
_geom_angle
_geom_angle_site_symmetry_1
_geom_angle_site_symmetry_3
O1 C1 H1A 109.5 . .
O1 C1 H1B 109.5 . .
H1A C1 H1B 109.5 . .
O1 C1 H1C 109.5 . .
H1A C1 H1C 109.5 . .
H1B C1 H1C 109.5 . .
O1 C2 C3 126.6(9) . .
O1 C2 C7 112.8(7) . .
C3 C2 C7 120.6(8) . .
C2 C3 C4 119.3(10) . .
C2 C3 H3 120.3 . .
C4 C3 H3 120.3 . .
C5 C4 C3 121.0(9) . .
C5 C4 H4 119.5 . .
C3 C4 H4 119.5 . .
C4 C5 C6 120.6(9) . .
C4 C5 H5 119.7 . .
C6 C5 H5 119.7 . .
C5 C6 C7 119.0(9) . .
C5 C6 C8 117.1(8) . .
C7 C6 C8 123.8(9) . .
O2 C7 C6 124.3(8) . .
O2 C7 C2 116.1(7) . .
C6 C7 C2 119.5(8) . .
N1 C8 C6 125.1(8) . .
N1 C8 H8 117.5 . .
C6 C8 H8 117.5 . .
C9A C9 C10 115.9(16) . .
C9A C9 N1 120.3(12) . .
C10 C9 N1 109.5(13) . .
C9A C9 H9 102.8 . .
C10 C9 H9 102.8 . .
N1 C9 H9 102.8 . .
C9 C9A H9A1 109.5 . .
C9 C9A H9A2 109.5 . .
H9A1 C9A H9A2 109.5 . .
C9 C9A H9A3 109.5 . .
H9A1 C9A H9A3 109.5 . .
H9A2 C9A H9A3 109.5 . .
N2 C10 C9 112.4(12) . .
N2 C10 H10A 109.1 . .
C9 C10 H10A 109.1 . .
N2 C10 H10B 109.1 . .
C9 C10 H10B 109.1 . .
H10A C10 H10B 107.9 . .
N2 C11 C12 125.4(9) . .
N2 C11 H11 117.3 . .
C12 C11 H11 117.3 . .
C11 C12 C17 123.8(9) . .
C11 C12 C13 118.3(9) . .
C17 C12 C13 117.8(10) . .
C14 C13 C12 121.9(10) . .
C14 C13 H13 119.1 . .
C12 C13 H13 119.1 . .
C13 C14 C15 120.3(10) . .
C13 C14 H14 119.9 . .
C15 C14 H14 119.9 . .
C14 C15 C16 119.4(11) . .
C14 C15 H15 120.3 . .
C16 C15 H15 120.3 . .
O4 C16 C17 113.9(7) . .
O4 C16 C15 124.5(9) . .
C17 C16 C15 121.6(9) . .
O3 C17 C16 118.1(7) . .
O3 C17 C12 123.0(8) . .
C16 C17 C12 118.9(8) . .
O4 C18 H18A 109.5 . .
O4 C18 H18B 109.5 . .
H18A C18 H18B 109.5 . .
O4 C18 H18C 109.5 . .
H18A C18 H18C 109.5 . .
H18B C18 H18C 109.5 . .
N3 C19 Mo1 175.9(6) . .
N4 C20 Mo1 177.7(7) . .
N5 C21 Mo1 178.7(9) . .
N6 C22 Mo1 177.0(8) . .
N7 C23 Mo1 176.6(8) . .
N8 C24 Mo1 176.9(8) . .
N9 C25 Mo1 178.7(8) . .
N10 C26 Mo1 179.0(8) . .
N11 C27 C28 178.6(12) . .
C27 C28 H28A 109.5 . .
C27 C28 H28B 109.5 . .
H28A C28 H28B 109.5 . .
C27 C28 H28C 109.5 . .
H28A C28 H28C 109.5 . .
H28B C28 H28C 109.5 . .
O3 Cu1 O2 83.5(2) . .
O3 Cu1 N1 171.2(3) . .
O2 Cu1 N1 95.4(3) . .
O3 Cu1 N2 93.0(3) . .
O2 Cu1 N2 171.5(3) . .
N1 Cu1 N2 86.9(4) . .
O3 Cu1 N9 95.3(3) . 2_646
O2 Cu1 N9 88.9(3) . 2_646
N1 Cu1 N9 93.4(3) . 2_646
N2 Cu1 N9 99.1(3) . 2_646
O3 Cu1 Dy1 41.04(19) . .
O2 Cu1 Dy1 42.76(16) . .
N1 Cu1 Dy1 136.3(3) . .
N2 Cu1 Dy1 132.5(3) . .
N9 Cu1 Dy1 96.98(18) 2_646 .
O3 Dy1 O2 66.1(2) . .
O3 Dy1 O4W 78.3(2) . .
O2 Dy1 O4W 70.2(2) . .
O3 Dy1 O1W 82.6(2) . .
O2 Dy1 O1W 69.5(2) . .
O4W Dy1 O1W 139.6(2) . .
O3 Dy1 O3W 145.9(2) . .
O2 Dy1 O3W 124.7(2) . .
O4W Dy1 O3W 135.0(2) . .
O1W Dy1 O3W 73.9(2) . .
O3 Dy1 O2W 77.9(2) . .
O2 Dy1 O2W 130.0(2) . .
O4W Dy1 O2W 135.5(2) . .
O1W Dy1 O2W 72.5(2) . .
O3W Dy1 O2W 71.7(2) . .
O3 Dy1 N3 134.1(2) . .
O2 Dy1 N3 130.0(2) . .
O4W Dy1 N3 71.9(2) . .
O1W Dy1 N3 141.3(2) . .
O3W Dy1 N3 67.8(2) . .
O2W Dy1 N3 100.0(3) . .
O3 Dy1 O1 128.0(2) . .
O2 Dy1 O1 61.9(2) . .
O4W Dy1 O1 83.3(2) . .
O1W Dy1 O1 81.03(19) . .
O3W Dy1 O1 72.7(2) . .
O2W Dy1 O1 140.2(2) . .
N3 Dy1 O1 82.5(2) . .
O3 Dy1 O4 61.6(2) . .
O2 Dy1 O4 119.30(19) . .
O4W Dy1 O4 71.05(19) . .
O1W Dy1 O4 128.08(19) . .
O3W Dy1 O4 115.85(18) . .
O2W Dy1 O4 64.64(19) . .
N3 Dy1 O4 76.0(2) . .
O1 Dy1 O4 150.54(16) . .
O3 Dy1 Cu1 32.98(16) . .
O2 Dy1 Cu1 33.38(14) . .
O4W Dy1 Cu1 74.13(15) . .
O1W Dy1 Cu1 70.52(16) . .
O3W Dy1 Cu1 143.85(14) . .
O2W Dy1 Cu1 103.06(19) . .
N3 Dy1 Cu1 145.99(17) . .
O1 Dy1 Cu1 95.19(14) . .
O4 Dy1 Cu1 91.65(12) . .
C8 N1 C9 123.4(10) . .
C8 N1 Cu1 125.6(7) . .
C9 N1 Cu1 111.0(8) . .
C11 N2 C10 124.0(10) . .
C11 N2 Cu1 125.3(7) . .
C10 N2 Cu1 110.7(9) . .
C19 N3 Dy1 170.6(6) . .
C25 N9 Cu1 147.0(6) . 2_656
C2 O1 C1 115.7(6) . .
C2 O1 Dy1 118.7(5) . .
C1 O1 Dy1 125.4(5) . .
C7 O2 Cu1 125.4(5) . .
C7 O2 Dy1 126.9(5) . .
Cu1 O2 Dy1 103.9(2) . .
Dy1 O1W H1W 132(7) . .
Dy1 O1W H2W 114(9) . .
H1W O1W H2W 112(10) . .
C17 O3 Cu1 123.3(5) . .
C17 O3 Dy1 129.2(5) . .
Cu1 O3 Dy1 106.0(3) . .
C16 O4 C18 115.6(7) . .
C16 O4 Dy1 115.3(5) . .
C18 O4 Dy1 129.0(5) . .
Dy1 O4W H7W 134(8) . .
Dy1 O4W H8W 105(7) . .
H7W O4W H8W 113(10) . .
H9W O5W H10W 112(10) . .
C21 Mo1 C26 72.1(3) . .
C21 Mo1 C19 125.4(3) . .
C26 Mo1 C19 134.0(3) . .
C21 Mo1 C25 77.6(3) . .
C26 Mo1 C25 74.0(3) . .
C19 Mo1 C25 145.4(3) . .
C21 Mo1 C22 141.2(3) . .
C26 Mo1 C22 70.3(4) . .
C19 Mo1 C22 77.5(3) . .
C25 Mo1 C22 100.4(3) . .
C21 Mo1 C24 75.4(3) . .
C26 Mo1 C24 75.7(3) . .
C19 Mo1 C24 70.3(3) . .
C25 Mo1 C24 144.3(3) . .
C22 Mo1 C24 86.6(3) . .
C21 Mo1 C23 135.3(3) . .
C26 Mo1 C23 125.6(3) . .
C19 Mo1 C23 75.0(3) . .
C25 Mo1 C23 71.0(3) . .
C22 Mo1 C23 76.6(3) . .
C24 Mo1 C23 144.0(3) . .
C21 Mo1 C20 72.0(3) . .
C26 Mo1 C20 142.8(3) . .
C19 Mo1 C20 76.9(3) . .
C25 Mo1 C20 88.9(3) . .
C22 Mo1 C20 146.6(3) . .
C24 Mo1 C20 104.5(3) . .
C23 Mo1 C20 76.3(3) . .

loop_
_geom_bond_atom_site_label_1
_geom_bond_atom_site_label_2
_geom_bond_distance
_geom_bond_site_symmetry_2
C1 O1 1.447(10) .
C1 H1A 0.9800 .
C1 H1B 0.9800 .
C1 H1C 0.9800 .
C2 O1 1.385(10) .
C2 C3 1.386(12) .
C2 C7 1.419(13) .
C3 C4 1.397(14) .
C3 H3 0.9500 .
C4 C5 1.383(17) .
C4 H4 0.9500 .
C5 C6 1.406(14) .
C5 H5 0.9500 .
C6 C7 1.407(11) .
C6 C8 1.461(15) .
C7 O2 1.322(10) .
C8 N1 1.276(15) .
C8 H8 0.9500 .
C9 C9A 1.383(18) .
C9 C10 1.48(3) .
C9 N1 1.494(15) .
C9 H9 1.0000 .
C9A H9A1 0.9800 .
C9A H9A2 0.9800 .
C9A H9A3 0.9800 .
C10 N2 1.449(17) .
C10 H10A 0.9900 .
C10 H10B 0.9900 .
C11 N2 1.282(14) .
C11 C12 1.414(16) .
C11 H11 0.9500 .
C12 C17 1.419(12) .
C12 C13 1.432(15) .
C13 C14 1.350(18) .
C13 H13 0.9500 .
C14 C15 1.394(16) .
C14 H14 0.9500 .
C15 C16 1.396(13) .
C15 H15 0.9500 .
C16 O4 1.377(11) .
C16 C17 1.391(13) .
C17 O3 1.348(11) .
C18 O4 1.429(10) .
C18 H18A 0.9800 .
C18 H18B 0.9800 .
C18 H18C 0.9800 .
C19 N3 1.159(10) .
C19 Mo1 2.156(7) .
C20 N4 1.141(11) .
C20 Mo1 2.177(8) .
C21 N5 1.149(12) .
C21 Mo1 2.153(9) .
C22 N6 1.142(12) .
C22 Mo1 2.158(9) .
C23 N7 1.148(11) .
C23 Mo1 2.177(8) .
C24 N8 1.146(13) .
C24 Mo1 2.162(8) .
C25 N9 1.163(11) .
C25 Mo1 2.157(8) .
C26 N10 1.141(11) .
C26 Mo1 2.154(8) .
C27 N11 1.118(13) .
C27 C28 1.461(15) .
C28 H28A 0.9800 .
C28 H28B 0.9800 .
C28 H28C 0.9800 .
Cu1 O3 1.911(7) .
Cu1 O2 1.913(6) .
Cu1 N1 1.915(8) .
Cu1 N2 1.951(8) .
Cu1 N9 2.437(7) 2_646
Cu1 Dy1 3.3752(10) .
Dy1 O3 2.305(6) .
Dy1 O2 2.360(5) .
Dy1 O4W 2.372(5) .
Dy1 O1W 2.390(5) .
Dy1 O3W 2.412(6) .
Dy1 O2W 2.430(7) .
Dy1 N3 2.468(7) .
Dy1 O1 2.567(5) .
Dy1 O4 2.703(5) .
N9 Cu1 2.437(7) 2_656
O1W H1W 0.850(7) .
O1W H2W 0.850(7) .
O4W H7W 0.850(7) .
O4W H8W 0.848(7) .
O5W H9W 0.850(7) .
O5W H10W 0.850(7) .
